data_7002832
loop_
_publ_author_name
'Jin, Jun-Cheng'
'Wang, Yao-Yu'
'Zhang, Wei-Hong'
'Lermontov, Anatoly S.'
'Lermontova, Elmira Kh.'
'Shi, Qi-Zhen'

_publ_section_title
;
 New types of di-, tetra-, hexa- and octanuclear Ag(i) complexes
 containing 1,3-adamantanedicarboxylic acid
;
_journal_issue 46
_journal_name_full 'Dalton Transactions'
_journal_page_first 10181
_journal_page_last 10191
_journal_paper_doi 10.1039/b909309e
_journal_year 2009
_chemical_formula_moiety 'C48 H48 Ag3 N4 O8, C12 H10 Ag N2, 2(H2 O)'
_chemical_formula_sum 'C60 H62 Ag4 N6 O10'
_chemical_formula_weight 1458.64
_chemical_name_systematic
;
?
;
_space_group_IT_number 15
_symmetry_cell_setting monoclinic
_symmetry_space_group_name_Hall '-C 2yc'
_symmetry_space_group_name_H-M 'C 1 2/c 1'
_atom_sites_solution_hydrogens geom
_atom_sites_solution_primary direct
_atom_sites_solution_secondary difmap
_audit_creation_method SHELXL-97
_cell_angle_alpha 90.00
_cell_angle_beta 118.245(19)
_cell_angle_gamma 90.00
_cell_formula_units_Z 4
_cell_length_a 21.570(11)
_cell_length_b 13.665(11)
_cell_length_c 21.803(14)
_cell_measurement_reflns_used 309
_cell_measurement_temperature 293(2)
_cell_measurement_theta_max 14.156
_cell_measurement_theta_min 2.982
_cell_volume 5661(7)
_computing_cell_refinement APEX2
_computing_data_collection 'APEX2 (Bruker, 2005)'
_computing_data_reduction APEX2
_computing_molecular_graphics APEX2
_computing_publication_material APEX2
_computing_structure_refinement 'SHELXL-97 (Sheldrick, 1997)'
_computing_structure_solution 'SHELXS-97 (Sheldrick, 1990)'
_diffrn_ambient_temperature 293(2)
_diffrn_measured_fraction_theta_full 0.995
_diffrn_measured_fraction_theta_max 0.995
_diffrn_measurement_device_type 'Bruker APEX SMART II'
_diffrn_measurement_method \w
_diffrn_radiation_monochromator graphite
_diffrn_radiation_source 'fine-focus sealed tube'
_diffrn_radiation_type MoK\a
_diffrn_radiation_wavelength 0.71073
_diffrn_reflns_av_R_equivalents 0.1506
_diffrn_reflns_av_sigmaI/netI 0.2929
_diffrn_reflns_limit_h_max 20
_diffrn_reflns_limit_h_min -26
_diffrn_reflns_limit_k_max 16
_diffrn_reflns_limit_k_min -16
_diffrn_reflns_limit_l_max 26
_diffrn_reflns_limit_l_min -15
_diffrn_reflns_number 14231
_diffrn_reflns_theta_full 25.48
_diffrn_reflns_theta_max 25.48
_diffrn_reflns_theta_min 1.85
_diffrn_standards_decay_% 0
_diffrn_standards_interval_time 0
_diffrn_standards_number 0
_exptl_absorpt_coefficient_mu 1.428
_exptl_absorpt_correction_T_max 0.8704
_exptl_absorpt_correction_T_min 0.7632
_exptl_absorpt_correction_type multi-scan
_exptl_absorpt_process_details SADABS
_exptl_crystal_colour colorless
_exptl_crystal_density_diffrn 1.711
_exptl_crystal_density_method 'not measured'
_exptl_crystal_description block
_exptl_crystal_F_000 2928
_exptl_crystal_size_max 0.20
_exptl_crystal_size_mid 0.15
_exptl_crystal_size_min 0.10
_refine_diff_density_max 0.736
_refine_diff_density_min -0.956
_refine_diff_density_rms 0.130
_refine_ls_extinction_method none
_refine_ls_goodness_of_fit_ref 0.713
_refine_ls_hydrogen_treatment constr
_refine_ls_matrix_type full
_refine_ls_number_parameters 349
_refine_ls_number_reflns 5244
_refine_ls_number_restraints 13
_refine_ls_restrained_S_all 0.713
_refine_ls_R_factor_all 0.1898
_refine_ls_R_factor_gt 0.0595
_refine_ls_shift/su_max 0.000
_refine_ls_shift/su_mean 0.000
_refine_ls_structure_factor_coef Fsqd
_refine_ls_weighting_details 'calc w=1/[\s^2^(Fo^2^)+(0.0535P)^2^+0.0000P] where P=(Fo^2^+2Fc^2^)/3'
_refine_ls_weighting_scheme calc
_refine_ls_wR_factor_gt 0.1156
_refine_ls_wR_factor_ref 0.1426
_reflns_number_gt 1551
_reflns_number_total 5244
_reflns_threshold_expression >2sigma(I)
_cod_data_source_file b909309e.txt
_cod_data_source_block xb2706
_cod_original_cell_volume 5661(6)
_cod_original_sg_symbol_H-M 'C 2/c'
_cod_database_code 7002832

loop_
_symmetry_equiv_pos_as_xyz
'x, y, z'
'-x, y, -z+1/2'
'x+1/2, y+1/2, z'
'-x+1/2, y+1/2, -z+1/2'
'-x, -y, -z'
'x, -y, z-1/2'
'-x+1/2, -y+1/2, -z'
'x+1/2, -y+1/2, z-1/2'

loop_
_atom_site_label
_atom_site_type_symbol
_atom_site_fract_x
_atom_site_fract_y
_atom_site_fract_z
_atom_site_U_iso_or_equiv
_atom_site_adp_type
_atom_site_occupancy
_atom_site_symmetry_multiplicity
_atom_site_calc_flag
_atom_site_refinement_flags
_atom_site_disorder_assembly
_atom_site_disorder_group
Ag1 Ag 1.0000 1.03340(8) 0.2500 0.0595(4) Uani 1 2 d S . .
Ag2 Ag 1.08449(4) 1.02748(5) 0.17861(4) 0.0624(3) Uani 1 1 d . . .
Ag3 Ag 1.0000 1.0000 0.0000 0.0667(4) Uani 1 2 d S . .
O2 O 0.8458(4) 1.0326(6) 0.1758(4) 0.093(3) Uani 1 1 d . . .
O3 O 0.9253(4) 1.0278(5) 0.1409(3) 0.063(2) Uani 1 1 d . . .
O4 O 0.8657(4) 0.9895(6) -0.1048(4) 0.075(2) Uani 1 1 d . . .
O5 O 0.7678(15) 1.011(2) -0.1802(15) 0.078(9) Uani 0.34 1 d P A 1
O5A O 0.7668(8) 0.9304(11) -0.1783(8) 0.091(5) Uani 0.66 1 d P A 2
C1 C 0.8641(6) 1.0267(7) 0.1293(5) 0.054(3) Uani 1 1 d . . .
C2 C 0.8080(7) 0.9744(8) -0.1208(6) 0.054(3) Uani 1 1 d . . .
N1 N 1.0720(4) 0.1889(3) 0.1868(3) 0.060(2) Uani 1 1 d G . .
C11 C 1.1354(3) 0.2396(6) 0.2175(3) 0.085(4) Uani 1 1 d G . .
H11A H 1.1777 0.2058 0.2331 0.102 Uiso 1 1 calc R . .
C12 C 1.1357(4) 0.3406(6) 0.2248(4) 0.101(5) Uani 1 1 d G B .
H12A H 1.1782 0.3745 0.2454 0.121 Uiso 1 1 calc R . .
C13 C 1.0726(6) 0.3910(3) 0.2015(4) 0.082(4) Uani 1 1 d GD . .
C14 C 1.0092(4) 0.3404(5) 0.1709(4) 0.084(4) Uani 1 1 d G B .
H14A H 0.9670 0.3741 0.1553 0.101 Uiso 1 1 calc R . .
C15 C 1.0089(3) 0.2393(5) 0.1635(3) 0.073(3) Uani 1 1 d G . .
H15A H 0.9664 0.2055 0.1430 0.087 Uiso 1 1 calc R B .
C16A C 1.0944(11) 0.4961(12) 0.2145(10) 0.037(5) Uiso 0.49 1 d PD B 2
H16B H 1.1413 0.5154 0.2356 0.045 Uiso 0.49 1 calc PR B 2
C16 C 1.0424(12) 0.4961(14) 0.1929(10) 0.069(7) Uani 0.51 1 d PDU B 1
H16A H 0.9946 0.5104 0.1698 0.083 Uiso 0.51 1 calc PR B 1
N2 N 1.0691(4) 0.8711(3) 0.1971(3) 0.059(2) Uani 1 1 d G . .
C21 C 1.0049(3) 0.8227(6) 0.1644(3) 0.068(3) Uani 1 1 d G . .
H21A H 0.9635 0.8581 0.1395 0.081 Uiso 1 1 calc R . .
C22 C 1.0023(4) 0.7214(6) 0.1689(4) 0.082(4) Uani 1 1 d G B .
H22A H 0.9593 0.6891 0.1470 0.098 Uiso 1 1 calc R . .
C23 C 1.0641(6) 0.6686(3) 0.2062(4) 0.088(5) Uani 1 1 d GD . .
C24 C 1.1284(4) 0.7170(6) 0.2389(3) 0.096(5) Uani 1 1 d G B .
H24A H 1.1697 0.6816 0.2639 0.116 Uiso 1 1 calc R . .
C25 C 1.1309(3) 0.8182(6) 0.2344(3) 0.073(3) Uani 1 1 d G . .
H25A H 1.1739 0.8506 0.2563 0.088 Uiso 1 1 calc R B .
C26A C 1.0408(11) 0.5607(13) 0.1934(10) 0.034(6) Uiso 0.48 1 d PD B 2
H26B H 0.9938 0.5417 0.1728 0.041 Uiso 0.48 1 calc PR B 2
C26 C 1.0915(12) 0.5622(14) 0.2218(11) 0.069(7) Uani 0.52 1 d PD B 1
H26A H 1.1388 0.5467 0.2492 0.083 Uiso 0.52 1 calc PR B 1
C30 C 0.8055(5) 1.0103(7) 0.0563(4) 0.047(3) Uani 1 1 d . A .
C31 C 0.7550(5) 1.0991(7) 0.0326(5) 0.066(3) Uani 1 1 d . . .
H31A H 0.7357 1.1088 0.0642 0.079 Uiso 1 1 calc R . .
H31B H 0.7804 1.1578 0.0328 0.079 Uiso 1 1 calc R . .
C32 C 0.6951(6) 1.0793(9) -0.0416(5) 0.071(4) Uani 1 1 d . A .
H32A H 0.6627 1.1350 -0.0559 0.086 Uiso 1 1 calc R . .
C33 C 0.6554(6) 0.9897(11) -0.0422(6) 0.101(5) Uani 1 1 d . . .
H33A H 0.6159 0.9798 -0.0882 0.122 Uiso 1 1 calc R . .
H33B H 0.6373 0.9967 -0.0093 0.122 Uiso 1 1 calc R . .
C34 C 0.7052(6) 0.9031(8) -0.0223(6) 0.077(4) Uani 1 1 d . A .
H34A H 0.6794 0.8432 -0.0240 0.093 Uiso 1 1 calc R . .
C35 C 0.7662(5) 0.9166(7) 0.0520(5) 0.064(3) Uani 1 1 d . . .
H35A H 0.7478 0.9192 0.0848 0.077 Uiso 1 1 calc R . .
H35B H 0.7981 0.8614 0.0641 0.077 Uiso 1 1 calc R . .
C36 C 0.8339(4) 1.0001(6) 0.0042(4) 0.054(3) Uani 1 1 d . . .
H36A H 0.8663 0.9453 0.0180 0.065 Uiso 1 1 calc R A .
H36B H 0.8603 1.0587 0.0063 0.065 Uiso 1 1 calc R . .
C37 C 0.7768(5) 0.9846(7) -0.0715(5) 0.053(3) Uani 1 1 d . A .
C38 C 0.7263(5) 1.0724(7) -0.0903(5) 0.063(3) Uani 1 1 d . . .
H38A H 0.7517 1.1322 -0.0877 0.075 Uiso 1 1 calc R A .
H38B H 0.6888 1.0653 -0.1378 0.075 Uiso 1 1 calc R . .
C39 C 0.7358(5) 0.8930(8) -0.0724(5) 0.069(3) Uani 1 1 d . . .
H39A H 0.7669 0.8367 -0.0592 0.083 Uiso 1 1 calc R A .
H39B H 0.6980 0.8821 -0.1192 0.083 Uiso 1 1 calc R . .
N3 N 1.0058(3) 0.8426(3) 0.0076(3) 0.051(2) Uani 1 1 d G . .
C41 C 0.9460(2) 0.7859(4) -0.0297(3) 0.059(3) Uani 1 1 d G . .
H41A H 0.9028 0.8159 -0.0571 0.071 Uiso 1 1 calc R . .
C42 C 0.9507(3) 0.6845(4) -0.0261(3) 0.057(3) Uani 1 1 d G . .
H42A H 0.9107 0.6465 -0.0510 0.069 Uiso 1 1 calc R . .
C43 C 1.0152(3) 0.6397(3) 0.0149(3) 0.042(3) Uani 1 1 d G . .
C44 C 1.0750(3) 0.6963(4) 0.0522(3) 0.051(3) Uani 1 1 d G . .
H44A H 1.1181 0.6664 0.0797 0.061 Uiso 1 1 calc R . .
C45 C 1.0703(3) 0.7978(4) 0.0486(3) 0.053(3) Uani 1 1 d G . .
H45A H 1.1103 0.8357 0.0736 0.064 Uiso 1 1 calc R . .
C46 C 1.0243(5) 0.5314(6) 0.0218(5) 0.057(3) Uani 1 1 d . . .
H46A H 1.0655 0.5063 0.0579 0.068 Uiso 1 1 calc R . .
O11 O 0.7202(7) 1.0644(12) 0.1789(7) 0.078(5) Uani 0.55 1 d P C 1
H11B H 0.7569 1.0568 0.1788 0.093 Uiso 0.55 1 d PR C 1
H11C H 0.7342 1.0557 0.2197 0.093 Uiso 0.55 1 d PR C 1
O11A O 0.7278(14) 1.0091(16) 0.1850(14) 0.120(12) Uiso 0.45 1 d P D 2
H11D H 0.7616 1.0127 0.1790 0.144 Uiso 0.45 1 d PR D 2
H11E H 0.7371 1.0114 0.2251 0.144 Uiso 0.45 1 d PR D 2

loop_
_atom_site_aniso_label
_atom_site_aniso_U_11
_atom_site_aniso_U_22
_atom_site_aniso_U_33
_atom_site_aniso_U_23
_atom_site_aniso_U_13
_atom_site_aniso_U_12
Ag1 0.0505(8) 0.0749(9) 0.0429(7) 0.000 0.0137(6) 0.000
Ag2 0.0734(6) 0.0471(5) 0.0746(6) 0.0003(4) 0.0413(5) 0.0010(4)
Ag3 0.0763(9) 0.0412(7) 0.0756(9) 0.0008(6) 0.0301(7) -0.0006(6)
O2 0.059(5) 0.171(9) 0.037(5) -0.014(5) 0.014(4) 0.006(5)
O3 0.041(4) 0.087(6) 0.051(5) 0.000(4) 0.013(4) 0.002(4)
O4 0.070(6) 0.100(6) 0.082(6) -0.016(5) 0.058(5) -0.015(5)
O5 0.054(16) 0.15(3) 0.039(15) 0.024(19) 0.028(13) 0.06(2)
O5A 0.080(10) 0.137(13) 0.054(9) -0.040(11) 0.029(8) -0.051(11)
C1 0.056(8) 0.061(7) 0.041(7) 0.002(6) 0.020(7) -0.004(6)
C2 0.068(9) 0.065(8) 0.041(7) -0.020(7) 0.035(7) -0.014(8)
N1 0.084(7) 0.041(5) 0.049(6) 0.009(4) 0.027(5) 0.011(5)
C11 0.073(9) 0.069(9) 0.083(9) -0.023(7) 0.013(7) -0.012(7)
C12 0.143(13) 0.061(9) 0.069(9) -0.014(7) 0.026(9) -0.008(9)
C13 0.144(12) 0.033(6) 0.076(9) -0.018(6) 0.057(9) -0.006(8)
C14 0.124(11) 0.032(6) 0.103(10) 0.020(7) 0.059(9) 0.027(7)
C15 0.081(9) 0.070(8) 0.075(8) 0.023(7) 0.044(7) 0.024(7)
C16 0.068(10) 0.052(9) 0.070(10) -0.013(8) 0.018(8) 0.014(8)
N2 0.056(6) 0.054(5) 0.047(6) -0.004(4) 0.009(5) -0.003(5)
C21 0.068(9) 0.071(8) 0.068(8) -0.011(7) 0.036(7) 0.000(7)
C22 0.126(11) 0.054(7) 0.090(10) -0.010(7) 0.070(9) -0.019(8)
C23 0.183(15) 0.038(7) 0.070(9) 0.011(7) 0.081(10) 0.010(9)
C24 0.168(14) 0.053(8) 0.077(10) 0.025(7) 0.065(10) 0.019(8)
C25 0.082(9) 0.076(9) 0.051(7) 0.007(6) 0.023(7) 0.007(7)
C26 0.066(18) 0.061(16) 0.076(17) 0.028(14) 0.031(14) 0.015(14)
C30 0.044(6) 0.052(6) 0.027(5) -0.003(5) 0.003(5) -0.001(5)
C31 0.080(8) 0.056(7) 0.070(8) 0.007(6) 0.042(7) 0.014(6)
C32 0.039(8) 0.117(11) 0.037(7) 0.006(7) 0.001(6) 0.034(7)
C33 0.035(7) 0.176(15) 0.071(9) -0.015(10) 0.007(7) -0.010(10)
C34 0.069(9) 0.083(9) 0.072(9) -0.008(7) 0.027(8) -0.037(7)
C35 0.077(8) 0.062(8) 0.066(8) -0.006(6) 0.043(7) -0.018(6)
C36 0.035(6) 0.052(6) 0.048(7) 0.015(5) -0.002(5) 0.005(5)
C37 0.047(7) 0.063(7) 0.053(7) -0.011(6) 0.026(6) 0.009(6)
C38 0.059(8) 0.075(8) 0.057(7) 0.008(6) 0.030(7) 0.010(6)
C39 0.062(8) 0.093(10) 0.050(7) -0.017(6) 0.026(7) -0.008(7)
N3 0.069(6) 0.033(4) 0.047(5) -0.002(4) 0.023(5) 0.009(4)
C41 0.071(8) 0.038(6) 0.058(7) -0.005(5) 0.024(6) -0.007(6)
C42 0.066(8) 0.038(6) 0.087(8) 0.003(6) 0.051(7) -0.004(5)
C43 0.061(8) 0.030(5) 0.050(7) -0.003(5) 0.039(6) 0.006(5)
C44 0.041(6) 0.029(5) 0.075(8) 0.002(5) 0.020(6) 0.006(5)
C45 0.040(7) 0.054(7) 0.075(8) 0.002(6) 0.035(6) 0.007(5)
C46 0.088(8) 0.023(5) 0.065(8) 0.001(5) 0.041(7) 0.007(5)
O11 0.065(10) 0.127(16) 0.056(10) 0.029(10) 0.040(8) 0.044(10)

loop_
_atom_type_symbol
_atom_type_description
_atom_type_scat_dispersion_real
_atom_type_scat_dispersion_imag
_atom_type_scat_source
C C 0.0033 0.0016 'International Tables Vol C Tables 4.2.6.8 and 6.1.1.4'
H H 0.0000 0.0000 'International Tables Vol C Tables 4.2.6.8 and 6.1.1.4'
N N 0.0061 0.0033 'International Tables Vol C Tables 4.2.6.8 and 6.1.1.4'
O O 0.0106 0.0060 'International Tables Vol C Tables 4.2.6.8 and 6.1.1.4'
Ag Ag -0.8971 1.1015 'International Tables Vol C Tables 4.2.6.8 and 6.1.1.4'

loop_
_geom_angle_atom_site_label_1
_geom_angle_atom_site_label_2
_geom_angle_atom_site_label_3
_geom_angle
_geom_angle_site_symmetry_1
_geom_angle_site_symmetry_3
_geom_angle_publ_flag
O3 Ag1 O3 176.0(3) 2_755 . ?
O3 Ag1 Ag2 74.8(2) 2_755 2_755 ?
O3 Ag1 Ag2 105.1(2) . 2_755 ?
O3 Ag1 Ag2 105.1(2) 2_755 . ?
O3 Ag1 Ag2 74.8(2) . . ?
Ag2 Ag1 Ag2 176.80(5) 2_755 . ?
N2 Ag2 N1 153.7(2) . 1_565 ?
N2 Ag2 O4 100.7(2) . 5_775 ?
N1 Ag2 O4 105.4(2) 1_565 5_775 ?
N2 Ag2 Ag1 75.22(16) . . ?
N1 Ag2 Ag1 78.46(17) 1_565 . ?
O4 Ag2 Ag1 169.7(2) 5_775 . ?
N3 Ag3 N3 180.0 . 5_775 ?
N3 Ag3 O4 90.7(2) . . ?
N3 Ag3 O4 89.3(2) 5_775 . ?
C1 O3 Ag1 113.6(7) . . ?
C2 O4 Ag2 124.2(8) . 5_775 ?
C2 O4 Ag3 147.4(8) . . ?
Ag2 O4 Ag3 85.9(3) 5_775 . ?
O3 C1 O2 123.8(10) . . ?
O3 C1 C30 120.3(10) . . ?
O2 C1 C30 115.8(10) . . ?
O4 C2 O5 111.0(18) . . ?
O4 C2 O5A 122.1(13) . . ?
O5 C2 O5A 51.1(12) . . ?
O4 C2 C37 123.4(10) . . ?
O5 C2 C37 111.5(15) . . ?
O5A C2 C37 113.4(11) . . ?
C11 N1 C15 120.0 . . ?
C11 N1 Ag2 113.6(4) . 1_545 ?
C15 N1 Ag2 126.4(4) . 1_545 ?
N1 C11 C12 120.0 . . ?
N1 C11 H11A 120.0 . . ?
C12 C11 H11A 120.0 . . ?
C13 C12 C11 120.0 . . ?
C13 C12 H12A 120.0 . . ?
C11 C12 H12A 120.0 . . ?
C12 C13 C14 120.0 . . ?
C12 C13 C16A 104.0(10) . . ?
C14 C13 C16A 135.9(10) . . ?
C12 C13 C16 141.8(10) . . ?
C14 C13 C16 98.1(10) . . ?
C15 C14 C13 120.0 . . ?
C15 C14 H14A 120.0 . . ?
C13 C14 H14A 120.0 . . ?
C14 C15 N1 120.0 . . ?
C14 C15 H15A 120.0 . . ?
N1 C15 H15A 120.0 . . ?
C26A C16A C13 115.0(17) . . ?
C26A C16A H16B 122.5 . . ?
C13 C16A H16B 122.5 . . ?
C26 C16 C13 113(2) . . ?
C26 C16 H16A 123.7 . . ?
C13 C16 H16A 123.7 . . ?
C21 N2 C25 120.0 . . ?
C21 N2 Ag2 124.1(4) . . ?
C25 N2 Ag2 114.9(5) . . ?
C22 C21 N2 120.0 . . ?
C22 C21 H21A 120.0 . . ?
N2 C21 H21A 120.0 . . ?
C23 C22 C21 120.0 . . ?
C23 C22 H22A 120.0 . . ?
C21 C22 H22A 120.0 . . ?
C24 C23 C22 120.0 . . ?
C24 C23 C26A 135.2(10) . . ?
C22 C23 C26A 104.6(10) . . ?
C24 C23 C26 98.6(10) . . ?
C22 C23 C26 141.1(10) . . ?
C23 C24 C25 120.0 . . ?
C23 C24 H24A 120.0 . . ?
C25 C24 H24A 120.0 . . ?
C24 C25 N2 120.0 . . ?
C24 C25 H25A 120.0 . . ?
N2 C25 H25A 120.0 . . ?
C16A C26A C23 114.3(18) . . ?
C16A C26A H26B 122.8 . . ?
C23 C26A H26B 122.8 . . ?
C16 C26 C23 114(2) . . ?
C16 C26 H26A 123.0 . . ?
C23 C26 H26A 123.0 . . ?
C1 C30 C35 110.9(8) . . ?
C1 C30 C36 111.5(8) . . ?
C35 C30 C36 106.7(8) . . ?
C1 C30 C31 110.0(8) . . ?
C35 C30 C31 110.9(8) . . ?
C36 C30 C31 106.8(7) . . ?
C32 C31 C30 108.7(8) . . ?
C32 C31 H31A 109.9 . . ?
C30 C31 H31A 109.9 . . ?
C32 C31 H31B 109.9 . . ?
C30 C31 H31B 109.9 . . ?
H31A C31 H31B 108.3 . . ?
C33 C32 C38 112.9(10) . . ?
C33 C32 C31 110.3(9) . . ?
C38 C32 C31 108.5(9) . . ?
C33 C32 H32A 108.3 . . ?
C38 C32 H32A 108.3 . . ?
C31 C32 H32A 108.3 . . ?
C32 C33 C34 108.2(9) . . ?
C32 C33 H33A 110.1 . . ?
C34 C33 H33A 110.1 . . ?
C32 C33 H33B 110.1 . . ?
C34 C33 H33B 110.1 . . ?
H33A C33 H33B 108.4 . . ?
C33 C34 C39 110.7(10) . . ?
C33 C34 C35 110.1(9) . . ?
C39 C34 C35 108.6(9) . . ?
C33 C34 H34A 109.1 . . ?
C39 C34 H34A 109.1 . . ?
C35 C34 H34A 109.1 . . ?
C30 C35 C34 110.0(8) . . ?
C30 C35 H35A 109.7 . . ?
C34 C35 H35A 109.7 . . ?
C30 C35 H35B 109.7 . . ?
C34 C35 H35B 109.7 . . ?
H35A C35 H35B 108.2 . . ?
C30 C36 C37 114.2(7) . . ?
C30 C36 H36A 108.7 . . ?
C37 C36 H36A 108.7 . . ?
C30 C36 H36B 108.7 . . ?
C37 C36 H36B 108.7 . . ?
H36A C36 H36B 107.6 . . ?
C2 C37 C39 111.3(8) . . ?
C2 C37 C36 111.9(8) . . ?
C39 C37 C36 107.0(8) . . ?
C2 C37 C38 112.1(9) . . ?
C39 C37 C38 107.7(8) . . ?
C36 C37 C38 106.5(7) . . ?
C32 C38 C37 110.9(8) . . ?
C32 C38 H38A 109.5 . . ?
C37 C38 H38A 109.5 . . ?
C32 C38 H38B 109.5 . . ?
C37 C38 H38B 109.5 . . ?
H38A C38 H38B 108.1 . . ?
C37 C39 C34 111.1(8) . . ?
C37 C39 H39A 109.4 . . ?
C34 C39 H39A 109.4 . . ?
C37 C39 H39B 109.4 . . ?
C34 C39 H39B 109.4 . . ?
H39A C39 H39B 108.0 . . ?
C41 N3 C45 120.0 . . ?
C41 N3 Ag3 120.5(3) . . ?
C45 N3 Ag3 119.5(3) . . ?
C42 C41 N3 120.0 . . ?
C42 C41 H41A 120.0 . . ?
N3 C41 H41A 120.0 . . ?
C41 C42 C43 120.0 . . ?
C41 C42 H42A 120.0 . . ?
C43 C42 H42A 120.0 . . ?
C44 C43 C42 120.0 . . ?
C44 C43 C46 116.9(6) . . ?
C42 C43 C46 123.1(6) . . ?
C43 C44 C45 120.0 . . ?
C43 C44 H44A 120.0 . . ?
C45 C44 H44A 120.0 . . ?
C44 C45 N3 120.0 . . ?
C44 C45 H45A 120.0 . . ?
N3 C45 H45A 120.0 . . ?
C46 C46 C43 122.8(11) 5_765 . ?
C46 C46 H46A 118.6 5_765 . ?
C43 C46 H46A 118.6 . . ?
H11B O11 H11C 97.5 . . ?
H11D O11A H11E 113.5 . . ?

loop_
_geom_bond_atom_site_label_1
_geom_bond_atom_site_label_2
_geom_bond_distance
_geom_bond_site_symmetry_2
_geom_bond_publ_flag
Ag1 O3 2.152(6) 2_755 ?
Ag1 O3 2.152(6) . ?
Ag1 Ag2 2.9042(15) 2_755 ?
Ag1 Ag2 2.9042(15) . ?
Ag2 N2 2.229(5) . ?
Ag2 N1 2.240(5) 1_565 ?
Ag2 O4 2.333(7) 5_775 ?
Ag3 N3 2.156(4) . ?
Ag3 N3 2.156(4) 5_775 ?
Ag3 O4 2.715(8) . ?
O2 C1 1.254(11) . ?
O3 C1 1.221(11) . ?
O4 C2 1.140(11) . ?
O4 Ag2 2.333(7) 5_775 ?
O5 C2 1.27(2) . ?
O5A C2 1.293(16) . ?
C1 C30 1.509(12) . ?
C2 C37 1.521(13) . ?
N1 C11 1.3900 . ?
N1 C15 1.3900 . ?
N1 Ag2 2.240(5) 1_545 ?
C11 C12 1.3900 . ?
C11 H11A 0.9300 . ?
C12 C13 1.3900 . ?
C12 H12A 0.9300 . ?
C13 C14 1.3900 . ?
C13 C16A 1.494(18) . ?
C13 C16 1.55(2) . ?
C14 C15 1.3900 . ?
C14 H14A 0.9300 . ?
C15 H15A 0.9300 . ?
C16A C26A 1.35(2) . ?
C16A H16B 0.9300 . ?
C16 C26 1.30(2) . ?
C16 H16A 0.9300 . ?
N2 C21 1.3900 . ?
N2 C25 1.3900 . ?
C21 C22 1.3900 . ?
C21 H21A 0.9300 . ?
C22 C23 1.3900 . ?
C22 H22A 0.9300 . ?
C23 C24 1.3900 . ?
C23 C26A 1.539(19) . ?
C23 C26 1.545(19) . ?
C24 C25 1.3900 . ?
C24 H24A 0.9300 . ?
C25 H25A 0.9300 . ?
C26A H26B 0.9300 . ?
C26 H26A 0.9300 . ?
C30 C35 1.514(11) . ?
C30 C36 1.532(12) . ?
C30 C31 1.547(11) . ?
C31 C32 1.542(12) . ?
C31 H31A 0.9700 . ?
C31 H31B 0.9700 . ?
C32 C33 1.491(14) . ?
C32 C38 1.506(12) . ?
C32 H32A 0.9800 . ?
C33 C34 1.517(14) . ?
C33 H33A 0.9700 . ?
C33 H33B 0.9700 . ?
C34 C39 1.528(12) . ?
C34 C35 1.539(12) . ?
C34 H34A 0.9800 . ?
C35 H35A 0.9700 . ?
C35 H35B 0.9700 . ?
C36 C37 1.537(11) . ?
C36 H36A 0.9700 . ?
C36 H36B 0.9700 . ?
C37 C39 1.527(12) . ?
C37 C38 1.541(12) . ?
C38 H38A 0.9700 . ?
C38 H38B 0.9700 . ?
C39 H39A 0.9700 . ?
C39 H39B 0.9700 . ?
N3 C41 1.3900 . ?
N3 C45 1.3900 . ?
C41 C42 1.3900 . ?
C41 H41A 0.9300 . ?
C42 C43 1.3900 . ?
C42 H42A 0.9300 . ?
C43 C44 1.3900 . ?
C43 C46 1.491(9) . ?
C44 C45 1.3900 . ?
C44 H44A 0.9300 . ?
C45 H45A 0.9300 . ?
C46 C46 1.340(16) 5_765 ?
C46 H46A 0.9300 . ?
O11 H11B 0.8000 . ?
O11 H11C 0.8000 . ?
O11 H11D 1.1385 . ?
O11 H11E 1.1497 . ?
O11A H11B 0.9570 . ?
O11A H11C 0.9485 . ?
O11A H11D 0.7998 . ?
O11A H11E 0.7999 . ?
